data_4326312
loop_
_publ_author_name
'Cheng-Peng Li'
'Jing-Min Wu'
'Miao Du'

_publ_section_title
;
 Inducing Effect of Additive Agents on Coordination Assembly of Silver(I)
 Nitrate with 3,5-Bis(2-pyridyl)-4-amino-1,2,4-triazole: Supramolecular
 Isomerism and Interconversion
;
_journal_name_full 'Inorganic Chemistry'
_journal_page_first 9284
_journal_page_last 9289
_journal_paper_doi 10.1021/ic200540c
_journal_volume 50
_journal_year 2011
_chemical_formula_sum 'C12 H10 Ag N7 O3'
_chemical_formula_weight 408.14
_chemical_name_systematic
; 
 ? 
;
_space_group_IT_number 19
_symmetry_cell_setting orthorhombic
_symmetry_space_group_name_Hall 'P 2ac 2ab'
_symmetry_space_group_name_H-M 'P 21 21 21'
_atom_sites_solution_hydrogens geom
_atom_sites_solution_primary direct
_atom_sites_solution_secondary difmap
_audit_creation_method SHELXL-97
_cell_angle_alpha 90.00
_cell_angle_beta 90.00
_cell_angle_gamma 90.00
_cell_formula_units_Z 4
_cell_length_a 7.4816(6)
_cell_length_b 8.1746(7)
_cell_length_c 22.8228(18)
_cell_measurement_reflns_used 5209
_cell_measurement_temperature 296(2)
_cell_measurement_theta_max 29.95
_cell_measurement_theta_min 2.65
_cell_volume 1395.8(2)
_computing_cell_refinement 'Bruker Apex II'
_computing_data_collection 'Bruker Apex II'
_computing_data_reduction 'Bruker SAINT'
_computing_molecular_graphics 'Bruker SHELXTL'
_computing_publication_material 'Bruker SHELXTL'
_computing_structure_refinement 'SHELXL-97 (Sheldrick, 1997)'
_computing_structure_solution 'SHELXS-97 (Sheldrick, 1990)'
_diffrn_ambient_temperature 296(2)
_diffrn_measured_fraction_theta_full 1.000
_diffrn_measured_fraction_theta_max 1.000
_diffrn_measurement_device_type 'CCD area detector'
_diffrn_measurement_method 'phi and omega scans'
_diffrn_radiation_monochromator graphite
_diffrn_radiation_source 'fine-focus sealed tube'
_diffrn_radiation_type MoK\a
_diffrn_radiation_wavelength 0.71073
_diffrn_reflns_av_R_equivalents 0.0151
_diffrn_reflns_av_sigmaI/netI 0.0187
_diffrn_reflns_limit_h_max 8
_diffrn_reflns_limit_h_min -5
_diffrn_reflns_limit_k_max 9
_diffrn_reflns_limit_k_min -9
_diffrn_reflns_limit_l_max 27
_diffrn_reflns_limit_l_min -27
_diffrn_reflns_number 7079
_diffrn_reflns_theta_full 25.03
_diffrn_reflns_theta_max 25.03
_diffrn_reflns_theta_min 1.78
_exptl_absorpt_coefficient_mu 1.473
_exptl_absorpt_correction_T_max 1.000000
_exptl_absorpt_correction_T_min 0.784332
_exptl_absorpt_correction_type multi-scan
_exptl_absorpt_process_details SADABS
_exptl_crystal_colour COLORLESS
_exptl_crystal_density_diffrn 1.942
_exptl_crystal_density_meas ?
_exptl_crystal_description BLOCK
_exptl_crystal_F_000 808
_exptl_crystal_size_max 0.38
_exptl_crystal_size_mid 0.36
_exptl_crystal_size_min 0.30
_refine_diff_density_max 0.231
_refine_diff_density_min -0.554
_refine_diff_density_rms 0.060
_refine_ls_abs_structure_details 'Flack H D (1983), Acta Cryst. A39, 876-881'
_refine_ls_abs_structure_Flack 0.02(3)
_refine_ls_extinction_method none
_refine_ls_goodness_of_fit_ref 1.081
_refine_ls_hydrogen_treatment constr
_refine_ls_matrix_type full
_refine_ls_number_parameters 208
_refine_ls_number_reflns 2466
_refine_ls_number_restraints 0
_refine_ls_restrained_S_all 1.081
_refine_ls_R_factor_all 0.0236
_refine_ls_R_factor_gt 0.0228
_refine_ls_shift/su_max 0.001
_refine_ls_shift/su_mean 0.000
_refine_ls_structure_factor_coef Fsqd
_refine_ls_weighting_details 'calc w=1/[\s^2^(Fo^2^)+(0.0291P)^2^+0.5468P] where P=(Fo^2^+2Fc^2^)/3'
_refine_ls_weighting_scheme calc
_refine_ls_wR_factor_gt 0.0574
_refine_ls_wR_factor_ref 0.0579
_reflns_number_gt 2390
_reflns_number_total 2466
_reflns_threshold_expression >2sigma(I)
_cod_data_source_file ic200540c_si_002_2.cif
_cod_data_source_block 2
_cod_depositor_comments
;
The following automatic conversions were performed:

'_exptl_crystal_density_meas' value 'none' was changed to '?' - the
value is perceived as not measured.

Automatic conversion script
Id: cif_fix_values 3008 2015-01-20 13:52:24Z robertas 
;
_cod_database_code 4326312

loop_
_symmetry_equiv_pos_as_xyz
'x, y, z'
'-x+1/2, -y, z+1/2'
'-x, y+1/2, -z+1/2'
'x+1/2, -y+1/2, -z'

loop_
_atom_site_label
_atom_site_type_symbol
_atom_site_fract_x
_atom_site_fract_y
_atom_site_fract_z
_atom_site_U_iso_or_equiv
_atom_site_adp_type
_atom_site_occupancy
_atom_site_symmetry_multiplicity
_atom_site_calc_flag
_atom_site_refinement_flags
Ag1 Ag 0.26549(4) 0.84456(3) 0.031806(10) 0.06279(11) Uani 1 1 d .
O1 O 0.5019(5) 0.0557(4) 0.11506(12) 0.0909(10) Uani 1 1 d .
O2 O 0.3976(3) 0.0946(3) 0.20112(11) 0.0599(6) Uani 1 1 d .
O3 O 0.5575(4) -0.1168(3) 0.18439(12) 0.0714(8) Uani 1 1 d .
N1 N 0.1526(3) 0.7421(3) 0.12448(10) 0.0394(5) Uani 1 1 d .
N2 N 0.4442(3) 0.6432(3) 0.06526(10) 0.0378(5) Uani 1 1 d .
N3 N 0.6032(3) 0.5825(3) 0.04543(10) 0.0390(5) Uani 1 1 d .
N4 N 0.5594(3) 0.4915(3) 0.13369(9) 0.0298(5) Uani 1 1 d .
N5 N 0.5966(3) 0.4092(3) 0.18664(10) 0.0427(6) Uani 1 1 d .
H5A H 0.5426 0.3178 0.1849 0.064 Uiso 1 1 d R
H5B H 0.5823 0.4729 0.2157 0.064 Uiso 1 1 d R
N6 N 0.9348(3) 0.4595(3) 0.03189(11) 0.0410(5) Uani 1 1 d .
N7 N 0.4884(4) 0.0098(4) 0.16654(11) 0.0469(6) Uani 1 1 d .
C1 C -0.0052(4) 0.7774(4) 0.14911(14) 0.0460(7) Uani 1 1 d .
H1 H -0.0778 0.8539 0.1306 0.055 Uiso 1 1 calc R
C2 C -0.0662(4) 0.7079(4) 0.19983(14) 0.0471(7) Uani 1 1 d .
H2 H -0.1781 0.7346 0.2147 0.056 Uiso 1 1 calc R
C3 C 0.0413(5) 0.5982(4) 0.22801(15) 0.0513(8) Uani 1 1 d .
H3 H 0.0051 0.5516 0.2633 0.062 Uiso 1 1 calc R
C4 C 0.2053(4) 0.5567(4) 0.20351(13) 0.0475(7) Uani 1 1 d .
H4 H 0.2801 0.4816 0.2218 0.057 Uiso 1 1 calc R
C5 C 0.2544(4) 0.6291(3) 0.15167(10) 0.0316(5) Uani 1 1 d .
C6 C 0.4193(4) 0.5885(3) 0.11834(11) 0.0308(5) Uani 1 1 d .
C7 C 0.6720(3) 0.4915(3) 0.08694(11) 0.0324(6) Uani 1 1 d .
C8 C 0.8460(4) 0.4097(4) 0.07983(11) 0.0342(6) Uani 1 1 d .
C9 C 0.9155(4) 0.2939(4) 0.11710(15) 0.0515(8) Uani 1 1 d .
H9 H 0.8508 0.2593 0.1496 0.062 Uiso 1 1 calc R
C10 C 1.0827(5) 0.2296(5) 0.10568(17) 0.0581(9) Uani 1 1 d .
H10 H 1.1323 0.1515 0.1305 0.070 Uiso 1 1 calc R
C11 C 1.1742(4) 0.2826(4) 0.05730(15) 0.0535(8) Uani 1 1 d .
H11 H 1.2878 0.2428 0.0491 0.064 Uiso 1 1 calc R
C12 C 1.0949(4) 0.3958(4) 0.02118(13) 0.0483(8) Uani 1 1 d .
H12 H 1.1560 0.4293 -0.0122 0.058 Uiso 1 1 calc R

loop_
_atom_site_aniso_label
_atom_site_aniso_U_11
_atom_site_aniso_U_22
_atom_site_aniso_U_33
_atom_site_aniso_U_23
_atom_site_aniso_U_13
_atom_site_aniso_U_12
Ag1 0.0799(2) 0.06645(17) 0.04202(14) 0.02015(11) -0.01462(14) 0.01347(15)
O1 0.121(3) 0.103(2) 0.0490(15) 0.0122(16) 0.0239(17) 0.010(2)
O2 0.0656(15) 0.0601(14) 0.0540(13) 0.0027(12) 0.0108(12) 0.0170(12)
O3 0.0792(18) 0.0627(17) 0.0723(17) -0.0131(13) -0.0244(15) 0.0244(14)
N1 0.0366(12) 0.0437(13) 0.0377(12) 0.0034(11) -0.0016(10) 0.0047(11)
N2 0.0334(11) 0.0472(14) 0.0328(11) 0.0107(11) 0.0017(9) 0.0030(11)
N3 0.0341(12) 0.0496(14) 0.0334(12) 0.0118(10) 0.0031(9) -0.0001(10)
N4 0.0326(11) 0.0337(12) 0.0230(10) 0.0034(9) 0.0004(9) -0.0007(9)
N5 0.0470(14) 0.0516(14) 0.0295(12) 0.0120(11) 0.0018(10) 0.0108(11)
N6 0.0369(12) 0.0513(14) 0.0347(12) -0.0031(12) 0.0049(11) -0.0027(11)
N7 0.0463(15) 0.0540(17) 0.0404(14) -0.0026(12) -0.0036(12) 0.0028(12)
C1 0.0419(17) 0.0446(17) 0.0514(18) -0.0029(14) -0.0034(14) 0.0106(13)
C2 0.0371(15) 0.0483(18) 0.0558(19) -0.0073(15) 0.0113(14) 0.0033(13)
C3 0.0506(19) 0.0544(19) 0.0489(18) 0.0075(15) 0.0182(15) 0.0035(15)
C4 0.0441(17) 0.0522(17) 0.0462(15) 0.0130(13) 0.0085(13) 0.0100(14)
C5 0.0307(12) 0.0335(12) 0.0307(11) 0.0002(9) 0.0022(11) -0.0014(13)
C6 0.0314(13) 0.0327(13) 0.0283(12) 0.0040(11) -0.0038(10) -0.0023(11)
C7 0.0318(13) 0.0395(15) 0.0260(12) 0.0021(11) 0.0003(10) -0.0041(11)
C8 0.0326(13) 0.0410(15) 0.0290(13) -0.0034(11) 0.0002(11) -0.0024(11)
C9 0.0442(17) 0.060(2) 0.0508(18) 0.0106(15) 0.0084(14) 0.0120(15)
C10 0.0509(19) 0.061(2) 0.063(2) 0.0062(17) -0.0002(17) 0.0199(17)
C11 0.0371(16) 0.066(2) 0.0575(19) -0.0228(17) 0.0031(15) 0.0066(15)
C12 0.0402(16) 0.066(2) 0.0383(16) -0.0121(14) 0.0092(13) -0.0049(14)

loop_
_atom_type_symbol
_atom_type_description
_atom_type_scat_dispersion_real
_atom_type_scat_dispersion_imag
_atom_type_scat_source
C C 0.0033 0.0016 'International Tables Vol C Tables 4.2.6.8 and 6.1.1.4'
H H 0.0000 0.0000 'International Tables Vol C Tables 4.2.6.8 and 6.1.1.4'
N N 0.0061 0.0033 'International Tables Vol C Tables 4.2.6.8 and 6.1.1.4'
O O 0.0106 0.0060 'International Tables Vol C Tables 4.2.6.8 and 6.1.1.4'
Ag Ag -0.8971 1.1015 'International Tables Vol C Tables 4.2.6.8 and 6.1.1.4'

loop_
_geom_angle_atom_site_label_1
_geom_angle_atom_site_label_2
_geom_angle_atom_site_label_3
_geom_angle
_geom_angle_site_symmetry_1
_geom_angle_site_symmetry_3
N3 Ag1 N2 142.08(9) 4_465 .
N3 Ag1 N1 126.43(8) 4_465 .
N2 Ag1 N1 70.07(8) . .
N3 Ag1 N6 69.19(8) 4_465 4_465
N2 Ag1 N6 111.30(8) . 4_465
N1 Ag1 N6 154.41(8) . 4_465
C1 N1 C5 116.9(3) . .
C1 N1 Ag1 126.8(2) . .
C5 N1 Ag1 116.17(17) . .
C6 N2 N3 107.9(2) . .
C6 N2 Ag1 118.68(18) . .
N3 N2 Ag1 132.03(17) . .
C7 N3 N2 108.0(2) . .
C7 N3 Ag1 120.73(18) . 4_565
N2 N3 Ag1 129.90(17) . 4_565
C7 N4 C6 106.0(2) . .
C7 N4 N5 123.4(2) . .
C6 N4 N5 130.6(2) . .
N4 N5 H5A 106.6 . .
N4 N5 H5B 110.5 . .
H5A N5 H5B 121.0 . .
C12 N6 C8 118.5(3) . .
C12 N6 Ag1 126.8(2) . 4_565
C8 N6 Ag1 114.57(18) . 4_565
O3 N7 O1 122.4(3) . .
O3 N7 O2 119.1(3) . .
O1 N7 O2 118.4(3) . .
N1 C1 C2 124.1(3) . .
N1 C1 H1 118.0 . .
C2 C1 H1 118.0 . .
C3 C2 C1 118.3(3) . .
C3 C2 H2 120.8 . .
C1 C2 H2 120.8 . .
C2 C3 C4 119.4(3) . .
C2 C3 H3 120.3 . .
C4 C3 H3 120.3 . .
C5 C4 C3 118.5(3) . .
C5 C4 H4 120.7 . .
C3 C4 H4 120.7 . .
N1 C5 C4 122.8(3) . .
N1 C5 C6 112.7(2) . .
C4 C5 C6 124.5(2) . .
N2 C6 N4 109.2(2) . .
N2 C6 C5 121.1(2) . .
N4 C6 C5 129.6(2) . .
N3 C7 N4 108.9(2) . .
N3 C7 C8 121.7(2) . .
N4 C7 C8 129.4(2) . .
N6 C8 C9 121.7(3) . .
N6 C8 C7 112.9(2) . .
C9 C8 C7 125.4(3) . .
C8 C9 C10 119.2(3) . .
C8 C9 H9 120.4 . .
C10 C9 H9 120.4 . .
C11 C10 C9 118.9(3) . .
C11 C10 H10 120.5 . .
C9 C10 H10 120.5 . .
C10 C11 C12 118.8(3) . .
C10 C11 H11 120.6 . .
C12 C11 H11 120.6 . .
N6 C12 C11 122.9(3) . .
N6 C12 H12 118.6 . .
C11 C12 H12 118.6 . .

loop_
_geom_bond_atom_site_label_1
_geom_bond_atom_site_label_2
_geom_bond_distance
_geom_bond_site_symmetry_2
Ag1 N3 2.222(2) 4_465
Ag1 N2 2.254(2) .
Ag1 N1 2.427(2) .
Ag1 N6 2.507(3) 4_465
O1 N7 1.237(4) .
O2 N7 1.251(3) .
O3 N7 1.227(4) .
N1 C1 1.339(4) .
N1 C5 1.349(3) .
N2 C6 1.305(3) .
N2 N3 1.366(3) .
N3 C7 1.310(3) .
N3 Ag1 2.222(2) 4_565
N4 C7 1.360(3) .
N4 C6 1.360(3) .
N4 N5 1.411(3) .
N5 H5A 0.8502 .
N5 H5B 0.8498 .
N6 C12 1.329(4) .
N6 C8 1.343(4) .
N6 Ag1 2.507(3) 4_565
C1 C2 1.368(5) .
C1 H1 0.9300 .
C2 C3 1.366(5) .
C2 H2 0.9300 .
C3 C4 1.390(4) .
C3 H3 0.9300 .
C4 C5 1.373(4) .
C4 H4 0.9300 .
C5 C6 1.487(4) .
C7 C8 1.472(4) .
C8 C9 1.375(4) .
C9 C10 1.381(5) .
C9 H9 0.9300 .
C10 C11 1.370(5) .
C10 H10 0.9300 .
C11 C12 1.374(5) .
C11 H11 0.9300 .
C12 H12 0.9300 .

loop_
_geom_torsion_atom_site_label_1
_geom_torsion_atom_site_label_2
_geom_torsion_atom_site_label_3
_geom_torsion_atom_site_label_4
_geom_torsion
_geom_torsion_site_symmetry_1
_geom_torsion_site_symmetry_4
N3 Ag1 N1 C1 -29.3(3) 4_465 .
N2 Ag1 N1 C1 -170.1(3) . .
N6 Ag1 N1 C1 91.9(3) 4_465 .
N3 Ag1 N1 C5 145.55(18) 4_465 .
N2 Ag1 N1 C5 4.72(19) . .
N6 Ag1 N1 C5 -93.2(3) 4_465 .
N3 Ag1 N2 C6 -133.6(2) 4_465 .
N1 Ag1 N2 C6 -9.4(2) . .
N6 Ag1 N2 C6 143.3(2) 4_465 .
N3 Ag1 N2 N3 61.5(3) 4_465 .
N1 Ag1 N2 N3 -174.3(3) . .
N6 Ag1 N2 N3 -21.6(3) 4_465 .
C6 N2 N3 C7 0.1(3) . .
Ag1 N2 N3 C7 166.2(2) . .
C6 N2 N3 Ag1 -166.31(19) . 4_565
Ag1 N2 N3 Ag1 -0.2(4) . 4_565
C5 N1 C1 C2 1.0(5) . .
Ag1 N1 C1 C2 175.8(2) . .
N1 C1 C2 C3 1.4(5) . .
C1 C2 C3 C4 -2.1(5) . .
C2 C3 C4 C5 0.5(5) . .
C1 N1 C5 C4 -2.7(4) . .
Ag1 N1 C5 C4 -178.1(2) . .
C1 N1 C5 C6 175.2(2) . .
Ag1 N1 C5 C6 -0.2(3) . .
C3 C4 C5 N1 2.0(5) . .
C3 C4 C5 C6 -175.6(3) . .
N3 N2 C6 N4 -0.4(3) . .
Ag1 N2 C6 N4 -168.65(16) . .
N3 N2 C6 C5 -178.2(2) . .
Ag1 N2 C6 C5 13.5(3) . .
C7 N4 C6 N2 0.5(3) . .
N5 N4 C6 N2 177.8(3) . .
C7 N4 C6 C5 178.1(3) . .
N5 N4 C6 C5 -4.6(5) . .
N1 C5 C6 N2 -8.5(4) . .
C4 C5 C6 N2 169.3(3) . .
N1 C5 C6 N4 174.2(3) . .
C4 C5 C6 N4 -8.0(4) . .
N2 N3 C7 N4 0.2(3) . .
Ag1 N3 C7 N4 168.12(17) 4_565 .
N2 N3 C7 C8 -179.0(2) . .
Ag1 N3 C7 C8 -11.0(3) 4_565 .
C6 N4 C7 N3 -0.4(3) . .
N5 N4 C7 N3 -178.0(2) . .
C6 N4 C7 C8 178.6(3) . .
N5 N4 C7 C8 1.1(4) . .
C12 N6 C8 C9 -0.9(4) . .
Ag1 N6 C8 C9 175.5(2) 4_565 .
C12 N6 C8 C7 179.2(2) . .
Ag1 N6 C8 C7 -4.4(3) 4_565 .
N3 C7 C8 N6 10.0(4) . .
N4 C7 C8 N6 -168.9(3) . .
N3 C7 C8 C9 -169.9(3) . .
N4 C7 C8 C9 11.2(5) . .
N6 C8 C9 C10 1.4(5) . .
C7 C8 C9 C10 -178.7(3) . .
C8 C9 C10 C11 -0.3(6) . .
C9 C10 C11 C12 -1.2(5) . .
C8 N6 C12 C11 -0.7(5) . .
Ag1 N6 C12 C11 -176.7(2) 4_565 .
C10 C11 C12 N6 1.8(5) . .
